data_2312845
loop_
_publ_author_name
'Kamin, Ashlyn A.'
'Le, Phuong H.'
'Brannan, E. J.'
'Gannon, Paige M.'
'Krajewski, Sebastian'
'Kaminsky, Werner'
'Xiao, Dianne J.'

_publ_section_title
;
 Synthesis and crystal structures of a family of bimetallic complexes with
 phenyl-substituted bridging tetraoxolene ligands.
;
_journal_coeditor_code QF3068
_journal_issue 6
_journal_name_full 'Acta crystallographica. Section C, Structural chemistry'
_journal_paper_doi 10.1107/S2053229625003584
_journal_volume 81
_journal_year 2025
_chemical_formula_iupac '[Mn (C18 H10 O4) (C18 H18 N4)2] (C24 H20 B)2, 4C3 H7 N O'
_chemical_formula_moiety 'C54 H46 Ga2 N8 O4 2+, 2(C24 H20 B -), 4(C3 H7 N O)'
_chemical_formula_sum 'C114 H114 B2 Ga2 N12 O8'
_chemical_formula_weight 1941.23
_chemical_name_systematic
'(\m~2~-3,6-Diphenylnemzene-1,2,4,5-tetraolato)bis[{tris[(pyridin-2-yl)methyl]amine}gallium(II)] bis(tetraphenylborate) dimethylformamide tetrasolvate'
_space_group_IT_number 2
_space_group_name_Hall '-P 1'
_space_group_name_H-M_alt 'P -1'
_symmetry_cell_setting triclinic
_symmetry_Int_Tables_number 2
_symmetry_space_group_name_Hall '-P 1'
_symmetry_space_group_name_H-M 'P -1'
_atom_sites_solution_hydrogens geom
_atom_sites_solution_primary dual
_atom_sites_solution_secondary difmap
_audit_conform_dict_location ftp://ftp.iucr.org/pub/cif_core.dic
_audit_conform_dict_name cif_core.dic
_audit_conform_dict_version 2.4.5
_audit_creation_date 2023-01-23T12:58:21-00:00
_audit_creation_method 'WinGX routine CIF_UPDATE'
_cell_angle_alpha 90.729(5)
_cell_angle_beta 103.969(5)
_cell_angle_gamma 103.874(4)
_cell_formula_units_Z 1
_cell_length_a 11.4707(12)
_cell_length_b 12.3775(12)
_cell_length_c 18.1357(19)
_cell_measurement_reflns_used 9730
_cell_measurement_temperature 100(2)
_cell_measurement_theta_max 30.64
_cell_measurement_theta_min 2.6
_cell_measurement_wavelength 0.71073
_cell_volume 2419.0(4)
_computing_cell_refinement
;
SAINT (Bruker, 2016)
;
_computing_data_collection
;
APEX2 (Bruker, 2016)
;
_computing_data_reduction
;
SORTAV (Blessing, 1995)
;
_computing_molecular_graphics
;
ORTEP-3 for Windows (Farrugia, 2012)
;
_computing_publication_material
;
WinGX publication routines (Farrugia, 2012)
;
_computing_structure_refinement
;
SHELXL2014 (Sheldrick, 2015<i>b</i>)
;
_computing_structure_solution
;
SHELXS2013 (Sheldrick, 2008)
;
_diffrn_ambient_temperature 100(2)
_diffrn_detector 'APEX-II CCD'
_diffrn_measured_fraction_theta_full 0.99
_diffrn_measured_fraction_theta_max 0.989
_diffrn_measurement_device '\k-geometry diffractometer'
_diffrn_measurement_device_type 'Bruker APEXII'
_diffrn_measurement_method '\f or \w oscillation scans'
_diffrn_orient_matrix_UB_11 -0.03893
_diffrn_orient_matrix_UB_12 -0.003594
_diffrn_orient_matrix_UB_13 0.043953
_diffrn_orient_matrix_UB_21 -0.07666
_diffrn_orient_matrix_UB_22 0.013956
_diffrn_orient_matrix_UB_23 -0.034197
_diffrn_orient_matrix_UB_31 -0.034891
_diffrn_orient_matrix_UB_32 -0.082201
_diffrn_orient_matrix_UB_33 -0.012062
_diffrn_radiation_monochromator graphite
_diffrn_radiation_probe x-ray
_diffrn_radiation_type MoK\a
_diffrn_radiation_wavelength 0.71073
_diffrn_reflns_av_R_equivalents 0.0314
_diffrn_reflns_av_unetI/netI 0.0419
_diffrn_reflns_Laue_measured_fraction_full 0.99
_diffrn_reflns_Laue_measured_fraction_max 0.989
_diffrn_reflns_limit_h_max 16
_diffrn_reflns_limit_h_min -16
_diffrn_reflns_limit_k_max 17
_diffrn_reflns_limit_k_min -17
_diffrn_reflns_limit_l_max 25
_diffrn_reflns_limit_l_min -25
_diffrn_reflns_number 27801
_diffrn_reflns_point_group_measured_fraction_full 0.99
_diffrn_reflns_point_group_measured_fraction_max 0.989
_diffrn_reflns_theta_full 25
_diffrn_reflns_theta_max 30.034
_diffrn_reflns_theta_min 1.16
_diffrn_source 'sealed x-ray tube'
_diffrn_standards_number 0
_exptl_absorpt_coefficient_mu 0.624
_exptl_absorpt_correction_T_max 0.746
_exptl_absorpt_correction_T_min 0.658
_exptl_absorpt_correction_type multi-scan
_exptl_absorpt_process_details
;
(SADABS; Bruker, 2016)
;
_exptl_crystal_colour red-orange
_exptl_crystal_density_diffrn 1.333
_exptl_crystal_density_method 'not measured'
_exptl_crystal_description plate
_exptl_crystal_F_000 1018
_exptl_crystal_size_max 0.34
_exptl_crystal_size_mid 0.21
_exptl_crystal_size_min 0.1
_refine_diff_density_max 0.687
_refine_diff_density_min -0.759
_refine_diff_density_rms 0.065
_refine_ls_extinction_method none
_refine_ls_goodness_of_fit_ref 1.042
_refine_ls_hydrogen_treatment constr
_refine_ls_matrix_type full
_refine_ls_number_constraints 0
_refine_ls_number_parameters 675
_refine_ls_number_reflns 14022
_refine_ls_number_restraints 93
_refine_ls_restrained_S_all 1.043
_refine_ls_R_factor_all 0.0445
_refine_ls_R_factor_gt 0.0367
_refine_ls_shift/su_max 0.002
_refine_ls_shift/su_mean 0
_refine_ls_structure_factor_coef Fsqd
_refine_ls_weighting_details 'w=1/[\s^2^(Fo^2^)+(0.0517P)^2^+1.0329P] where P=(Fo^2^+2Fc^2^)/3'
_refine_ls_weighting_scheme calc
_refine_ls_wR_factor_gt 0.0998
_refine_ls_wR_factor_ref 0.1045
_reflns_Friedel_coverage 0
_reflns_number_gt 12181
_reflns_number_total 14022
_reflns_threshold_expression 'I > 2\s(I)'
_cod_data_source_file qf3068sup1.cif
_cod_data_source_block Ga2TPA2Ph2dhbqBPh42
_cod_database_code 2312845
_shelx_estimated_absorpt_t_min 0.816
_shelx_estimated_absorpt_t_max 0.94
_shelx_shelxl_version_number 2014/7

loop_
_symmetry_equiv_pos_as_xyz
'x, y, z'
'-x, -y, -z'

loop_
_atom_site_label
_atom_site_type_symbol
_atom_site_fract_x
_atom_site_fract_y
_atom_site_fract_z
_atom_site_U_iso_or_equiv
_atom_site_adp_type
_atom_site_occupancy
_atom_site_site_symmetry_order
_atom_site_calc_flag
_atom_site_refinement_flags_posn
_atom_site_refinement_flags_adp
_atom_site_refinement_flags_occupancy
_atom_site_disorder_assembly
_atom_site_disorder_group
C1 C 0.08391(11) 0.54441(10) 0.06852(7) 0.0123(2) Uani 1 1 d . . . . .
C2 C -0.10964(11) 0.53533(10) -0.02285(7) 0.0122(2) Uani 1 1 d . . . . .
C4 C -0.04182(16) 0.67220(13) 0.09283(9) 0.0136(3) Uani 0.8982(18) 1 d D U P A 1
C5 C -0.02799(16) 0.66790(17) 0.17144(10) 0.0222(3) Uani 0.8982(18) 1 d D U P A 1
H5 H -0.0115 0.6033 0.1952 0.027 Uiso 0.8982(18) 1 calc R U P A 1
C6 C -0.03790(17) 0.75611(19) 0.21534(11) 0.0310(4) Uani 0.8982(18) 1 d D U P A 1
H6 H -0.0288 0.7513 0.2686 0.037 Uiso 0.8982(18) 1 calc R U P A 1
C7 C -0.06112(17) 0.85119(18) 0.18175(13) 0.0319(5) Uani 0.8982(18) 1 d D U P A 1
H7 H -0.0675 0.9119 0.2118 0.038 Uiso 0.8982(18) 1 calc R U P A 1
C8 C -0.07499(16) 0.85705(14) 0.10408(14) 0.0263(4) Uani 0.8982(18) 1 d D U P A 1
H8 H -0.0902 0.9224 0.0809 0.032 Uiso 0.8982(18) 1 calc R U P A 1
C9 C -0.06686(15) 0.76765(13) 0.05963(11) 0.0183(3) Uani 0.8982(18) 1 d D . P A 1
H9 H -0.0785 0.7719 0.0062 0.022 Uiso 0.8982(18) 1 calc R U P A 1
C3 C -0.02443(11) 0.58151(10) 0.04596(7) 0.0121(2) Uani 1 1 d D . . . .
C104 C -0.0380(18) 0.6948(11) 0.0751(8) 0.0136(3) Uani 0.1018(18) 1 d D . P A 2
C105 C -0.0163(16) 0.7087(14) 0.1540(8) 0.0222(3) Uani 0.1018(18) 1 d D . P A 2
H5A H 0.0048 0.6505 0.1841 0.027 Uiso 0.1018(18) 1 calc R U P A 2
C106 C -0.0249(17) 0.8065(15) 0.1904(9) 0.0310(4) Uani 0.1018(18) 1 d D . P A 2
H6A H -0.0136 0.8147 0.244 0.037 Uiso 0.1018(18) 1 calc R U P A 2
C107 C -0.0506(16) 0.8898(15) 0.1442(10) 0.0319(5) Uani 0.1018(18) 1 d D . P A 2
H7A H -0.0525 0.9588 0.1668 0.038 Uiso 0.1018(18) 1 calc R U P A 2
C108 C -0.0738(15) 0.8752(12) 0.0654(10) 0.0263(4) Uani 0.1018(18) 1 d D . P A 2
H8A H -0.0964 0.9325 0.0351 0.032 Uiso 0.1018(18) 1 calc R U P A 2
C109 C -0.0644(15) 0.7774(11) 0.0297(9) 0.0183(3) Uani 0.1018(18) 1 d D . P A 2
H9A H -0.076 0.769 -0.024 0.022 Uiso 0.1018(18) 1 calc R U P A 2
C10 C 0.52110(14) 0.47378(13) 0.11409(9) 0.0228(3) Uani 1 1 d . . . . .
H10A H 0.4809 0.427 0.0658 0.027 Uiso 1 1 calc R U . . .
H10B H 0.606 0.4636 0.1326 0.027 Uiso 1 1 calc R U . . .
C11 C 0.52776(13) 0.59464(12) 0.10008(8) 0.0192(3) Uani 1 1 d . . . . .
C12 C 0.62430(14) 0.66431(15) 0.07722(10) 0.0279(3) Uani 1 1 d . . . . .
H12 H 0.6954 0.6398 0.074 0.034 Uiso 1 1 calc R U . . .
C13 C 0.61455(15) 0.77080(15) 0.05918(10) 0.0291(3) Uani 1 1 d . . . . .
H13 H 0.6792 0.82 0.0429 0.035 Uiso 1 1 calc R U . . .
C14 C 0.51152(15) 0.80532(13) 0.06481(9) 0.0253(3) Uani 1 1 d . . . . .
H14 H 0.5036 0.8779 0.0521 0.03 Uiso 1 1 calc R U . . .
C15 C 0.41953(14) 0.73200(12) 0.08940(8) 0.0199(3) Uani 1 1 d . . . . .
H15 H 0.3483 0.7553 0.094 0.024 Uiso 1 1 calc R U . . .
C16 C 0.52579(14) 0.47565(14) 0.25006(9) 0.0237(3) Uani 1 1 d . . . . .
H16A H 0.6127 0.5077 0.2482 0.028 Uiso 1 1 calc R U . . .
H16B H 0.5246 0.4098 0.2806 0.028 Uiso 1 1 calc R U . . .
C17 C 0.48338(12) 0.56110(12) 0.28998(8) 0.0173(2) Uani 1 1 d . . . . .
C18 C 0.54819(15) 0.60831(14) 0.36236(8) 0.0246(3) Uani 1 1 d . . . . .
H18 H 0.6226 0.5893 0.3875 0.03 Uiso 1 1 calc R U . . .
C19 C 0.50322(17) 0.68348(15) 0.39750(9) 0.0314(4) Uani 1 1 d . . . . .
H19 H 0.5466 0.717 0.447 0.038 Uiso 1 1 calc R U . . .
C20 C 0.39447(16) 0.70949(14) 0.35990(9) 0.0279(3) Uani 1 1 d . . . . .
H20 H 0.3613 0.7599 0.3834 0.033 Uiso 1 1 calc R U . . .
C21 C 0.33535(13) 0.66083(12) 0.28765(8) 0.0191(3) Uani 1 1 d . . . . .
H21 H 0.2612 0.679 0.2612 0.023 Uiso 1 1 calc R U . . .
C22 C 0.39326(13) 0.31579(12) 0.16306(9) 0.0202(3) Uani 1 1 d . . . . .
H22A H 0.455 0.2767 0.1902 0.024 Uiso 1 1 calc R U . . .
H22B H 0.3686 0.289 0.1085 0.024 Uiso 1 1 calc R U . . .
C23 C 0.28093(13) 0.28934(12) 0.19536(8) 0.0195(3) Uani 1 1 d . . . . .
C24 C 0.23603(15) 0.18594(13) 0.22043(9) 0.0263(3) Uani 1 1 d . . . . .
H24 H 0.2794 0.1292 0.2218 0.032 Uiso 1 1 calc R U . . .
C25 C 0.12686(15) 0.16713(14) 0.24340(10) 0.0290(3) Uani 1 1 d . . . . .
H25 H 0.0939 0.0967 0.2604 0.035 Uiso 1 1 calc R U . . .
C26 C 0.06592(14) 0.25102(14) 0.24161(9) 0.0261(3) Uani 1 1 d . . . . .
H26 H -0.009 0.2394 0.2574 0.031 Uiso 1 1 calc R U . . .
C27 C 0.11619(13) 0.35206(13) 0.21631(8) 0.0206(3) Uani 1 1 d . . . . .
H27 H 0.0745 0.41 0.2144 0.025 Uiso 1 1 calc R U . . .
C28 C 0.35648(14) 0.79059(13) 0.68755(8) 0.0207(3) Uani 1 1 d . . . . .
C29 C 0.45880(15) 0.80045(14) 0.65679(8) 0.0246(3) Uani 1 1 d . . . . .
H29 H 0.5295 0.8608 0.6757 0.03 Uiso 1 1 calc R U . . .
C30 C 0.46180(19) 0.72541(16) 0.59938(9) 0.0332(4) Uani 1 1 d . . . . .
H30 H 0.5335 0.7356 0.5802 0.04 Uiso 1 1 calc R U . . .
C31 C 0.3606(2) 0.63636(16) 0.57043(9) 0.0374(4) Uani 1 1 d . . . . .
H31 H 0.3616 0.5861 0.5307 0.045 Uiso 1 1 calc R U . . .
C32 C 0.25865(18) 0.62172(16) 0.60003(10) 0.0348(4) Uani 1 1 d . . . . .
H32 H 0.1892 0.5601 0.5813 0.042 Uiso 1 1 calc R U . . .
C33 C 0.25682(15) 0.69692(14) 0.65726(9) 0.0275(3) Uani 1 1 d . . . . .
H33 H 0.1854 0.6847 0.6768 0.033 Uiso 1 1 calc R U . . .
C34 C 0.26983(13) 0.96912(13) 0.70554(8) 0.0193(3) Uani 1 1 d . . . . .
C35 C 0.15687(15) 0.92594(15) 0.65107(9) 0.0270(3) Uani 1 1 d . . . . .
H35 H 0.1294 0.8476 0.6392 0.032 Uiso 1 1 calc R U . . .
C36 C 0.08397(17) 0.99354(18) 0.61403(10) 0.0346(4) Uani 1 1 d . . . . .
H36 H 0.0085 0.9611 0.5774 0.042 Uiso 1 1 calc R U . . .
C37 C 0.12095(17) 1.10815(17) 0.63035(10) 0.0344(4) Uani 1 1 d . . . . .
H37 H 0.0717 1.1548 0.6049 0.041 Uiso 1 1 calc R U . . .
C38 C 0.23065(17) 1.15340(15) 0.68423(10) 0.0311(4) Uani 1 1 d . . . . .
H38 H 0.2568 1.2318 0.6962 0.037 Uiso 1 1 calc R U . . .
C39 C 0.30322(15) 1.08531(13) 0.72107(9) 0.0241(3) Uani 1 1 d . . . . .
H39 H 0.3781 1.1186 0.7581 0.029 Uiso 1 1 calc R U . . .
C40 C 0.49002(12) 0.95282(11) 0.79734(8) 0.0168(2) Uani 1 1 d . . . . .
C41 C 0.54211(13) 0.93443(12) 0.87252(8) 0.0183(3) Uani 1 1 d . . . . .
H41 H 0.4931 0.8828 0.8982 0.022 Uiso 1 1 calc R U . . .
C42 C 0.66320(14) 0.98879(13) 0.91160(9) 0.0248(3) Uani 1 1 d . . . . .
H42 H 0.6945 0.974 0.9629 0.03 Uiso 1 1 calc R U . . .
C43 C 0.73778(14) 1.06389(13) 0.87619(11) 0.0285(3) Uani 1 1 d . . . . .
H43 H 0.8204 1.1006 0.9025 0.034 Uiso 1 1 calc R U . . .
C44 C 0.69004(14) 1.08454(13) 0.80184(10) 0.0265(3) Uani 1 1 d . . . . .
H44 H 0.7403 1.1354 0.7765 0.032 Uiso 1 1 calc R U . . .
C45 C 0.56839(14) 1.03107(12) 0.76376(9) 0.0217(3) Uani 1 1 d . . . . .
H45 H 0.5371 1.0482 0.713 0.026 Uiso 1 1 calc R U . . .
C46 C 0.27615(12) 0.82591(12) 0.81312(8) 0.0169(2) Uani 1 1 d . . . . .
C47 C 0.22648(13) 0.88896(12) 0.85630(8) 0.0193(3) Uani 1 1 d . . . . .
H47 H 0.2308 0.9648 0.8464 0.023 Uiso 1 1 calc R U . . .
C48 C 0.17101(14) 0.84432(13) 0.91317(8) 0.0224(3) Uani 1 1 d . . . . .
H48 H 0.1381 0.8897 0.9411 0.027 Uiso 1 1 calc R U . . .
C49 C 0.16347(13) 0.73415(14) 0.92926(9) 0.0245(3) Uani 1 1 d . . . . .
H49 H 0.1254 0.7036 0.968 0.029 Uiso 1 1 calc R U . . .
C50 C 0.21208(14) 0.66939(14) 0.88830(10) 0.0263(3) Uani 1 1 d . . . . .
H50 H 0.2077 0.5937 0.8987 0.032 Uiso 1 1 calc R U . . .
C51 C 0.26753(13) 0.71523(13) 0.83163(9) 0.0217(3) Uani 1 1 d . . . . .
H51 H 0.301 0.6694 0.8043 0.026 Uiso 1 1 calc R U . . .
O3 O 0.7224(2) 0.7166(2) 0.54763(11) 0.0714(7) Uani 0.8982(18) 1 d D . P A 1
N5 N 0.85653(19) 0.6071(3) 0.56883(14) 0.0418(6) Uani 0.8982(18) 1 d D . P A 1
C52 C 0.7576(2) 0.6376(3) 0.57813(14) 0.0511(7) Uani 0.8982(18) 1 d D . P A 1
H52 H 0.7113 0.5965 0.61 0.061 Uiso 0.8982(18) 1 calc R U P A 1
C53 C 0.9280(2) 0.6648(2) 0.51956(13) 0.0391(5) Uani 0.8982(18) 1 d D . P A 1
H53A H 0.9049 0.735 0.5076 0.059 Uiso 0.8982(18) 1 calc R U P A 1
H53B H 0.9112 0.618 0.4723 0.059 Uiso 0.8982(18) 1 calc R U P A 1
H53C H 1.0165 0.6807 0.5452 0.059 Uiso 0.8982(18) 1 calc R U P A 1
C54 C 0.8945(2) 0.5125(2) 0.60652(14) 0.0442(5) Uani 0.8982(18) 1 d D . P A 1
H54A H 0.8936 0.4559 0.568 0.066 Uiso 0.8982(18) 1 calc R U P A 1
H54B H 0.8367 0.4801 0.637 0.066 Uiso 0.8982(18) 1 calc R U P A 1
H54C H 0.9784 0.5383 0.6398 0.066 Uiso 0.8982(18) 1 calc R U P A 1
O13 O 0.6423(16) 0.601(2) 0.5481(10) 0.0714(7) Uani 0.1018(18) 1 d D . P A 2
N15 N 0.8318(17) 0.591(4) 0.5646(13) 0.0418(6) Uani 0.1018(18) 1 d D . P A 2
C152 C 0.7265(15) 0.570(2) 0.5889(11) 0.0511(7) Uani 0.1018(18) 1 d D . P A 2
H152 H 0.7192 0.534 0.6341 0.061 Uiso 0.1018(18) 1 calc R U P A 2
C153 C 0.8333(17) 0.6156(18) 0.4866(9) 0.0391(5) Uani 0.1018(18) 1 d D . P A 2
H15A H 0.9183 0.6284 0.481 0.059 Uiso 0.1018(18) 1 calc R U P A 2
H15B H 0.7796 0.5522 0.4518 0.059 Uiso 0.1018(18) 1 calc R U P A 2
H15C H 0.803 0.6824 0.4744 0.059 Uiso 0.1018(18) 1 calc R U P A 2
C154 C 0.9554(15) 0.5921(18) 0.6113(11) 0.0442(5) Uani 0.1018(18) 1 d D . P A 2
H15D H 1.0156 0.6097 0.5802 0.066 Uiso 0.1018(18) 1 calc R U P A 2
H15E H 0.9787 0.6487 0.6541 0.066 Uiso 0.1018(18) 1 calc R U P A 2
H15F H 0.9547 0.5186 0.6308 0.066 Uiso 0.1018(18) 1 calc R U P A 2
O4 O 0.14410(17) 0.76739(16) 0.42411(10) 0.0415(4) Uani 0.8982(18) 1 d D . P A 1
N6 N 0.26660(19) 0.94312(17) 0.46143(11) 0.0306(4) Uani 0.8982(18) 1 d D . P A 1
C55 C 0.2144(2) 0.8378(2) 0.47319(11) 0.0309(4) Uani 0.8982(18) 1 d D . P A 1
H55 H 0.2336 0.816 0.5238 0.037 Uiso 0.8982(18) 1 calc R U P A 1
C56 C 0.2383(3) 0.9851(3) 0.38692(13) 0.0458(6) Uani 0.8982(18) 1 d D . P A 1
H56A H 0.3119 0.9989 0.3666 0.069 Uiso 0.8982(18) 1 calc R U P A 1
H56B H 0.2133 1.0548 0.391 0.069 Uiso 0.8982(18) 1 calc R U P A 1
H56C H 0.1704 0.9298 0.3526 0.069 Uiso 0.8982(18) 1 calc R U P A 1
C57 C 0.3459(2) 1.0224(2) 0.52394(14) 0.0385(5) Uani 0.8982(18) 1 d D . P A 1
H57A H 0.3638 0.9831 0.5703 0.058 Uiso 0.8982(18) 1 calc R U P A 1
H57B H 0.3036 1.0796 0.5325 0.058 Uiso 0.8982(18) 1 calc R U P A 1
H57C H 0.4238 1.0579 0.511 0.058 Uiso 0.8982(18) 1 calc R U P A 1
O14 O 0.1857(15) 0.8063(14) 0.4150(9) 0.0415(4) Uani 0.1018(18) 1 d D . P A 2
N16 N 0.2969(19) 0.9789(15) 0.4686(10) 0.0306(4) Uani 0.1018(18) 1 d D . P A 2
C155 C 0.2555(18) 0.8705(15) 0.4675(10) 0.0309(4) Uani 0.1018(18) 1 d D . P A 2
H155 H 0.2834 0.8378 0.5134 0.037 Uiso 0.1018(18) 1 calc R U P A 2
C156 C 0.258(2) 1.039(2) 0.4016(12) 0.0458(6) Uani 0.1018(18) 1 d D . P A 2
H15G H 0.298 1.119 0.4128 0.069 Uiso 0.1018(18) 1 calc R U P A 2
H15H H 0.2825 1.0109 0.3584 0.069 Uiso 0.1018(18) 1 calc R U P A 2
H15I H 0.1677 1.0278 0.3889 0.069 Uiso 0.1018(18) 1 calc R U P A 2
C157 C 0.390(2) 1.045(2) 0.5327(12) 0.0385(5) Uani 0.1018(18) 1 d D . P A 2
H15J H 0.4071 1.1242 0.5216 0.058 Uiso 0.1018(18) 1 calc R U P A 2
H15K H 0.3583 1.037 0.5785 0.058 Uiso 0.1018(18) 1 calc R U P A 2
H15L H 0.4661 1.02 0.5411 0.058 Uiso 0.1018(18) 1 calc R U P A 2
B1 B 0.34905(14) 0.88451(13) 0.75085(9) 0.0167(3) Uani 1 1 d . . . . .
Ga1 Ga 0.29605(2) 0.51373(2) 0.14454(2) 0.01371(5) Uani 1 1 d . . . . .
N1 N 0.44957(10) 0.43791(10) 0.17122(7) 0.0164(2) Uani 1 1 d . . . . .
N2 N 0.42856(10) 0.62899(10) 0.10682(6) 0.0156(2) Uani 1 1 d . . . . .
N3 N 0.37974(10) 0.58824(10) 0.25350(6) 0.0154(2) Uani 1 1 d . . . . .
N4 N 0.22223(11) 0.37066(10) 0.19433(7) 0.0175(2) Uani 1 1 d . . . . .
O1 O 0.17079(8) 0.58751(8) 0.13439(5) 0.01498(18) Uani 1 1 d . . . . .
O2 O -0.22040(8) 0.56223(8) -0.04690(5) 0.01512(18) Uani 1 1 d . . . . .

loop_
_atom_site_aniso_label
_atom_site_aniso_U_11
_atom_site_aniso_U_22
_atom_site_aniso_U_33
_atom_site_aniso_U_23
_atom_site_aniso_U_13
_atom_site_aniso_U_12
C1 0.0098(5) 0.0135(5) 0.0131(5) 0.0010(4) 0.0021(4) 0.0030(4)
C2 0.0091(5) 0.0131(5) 0.0157(6) 0.0026(4) 0.0032(4) 0.0050(4)
C4 0.0078(5) 0.0145(7) 0.0182(8) -0.0020(5) 0.0025(6) 0.0034(6)
C5 0.0191(7) 0.0319(10) 0.0189(8) -0.0016(7) 0.0045(6) 0.0129(7)
C6 0.0233(8) 0.0471(12) 0.0235(9) -0.0130(8) 0.0027(7) 0.0147(8)
C7 0.0184(8) 0.0307(10) 0.0448(12) -0.0202(9) 0.0060(8) 0.0062(7)
C8 0.0164(7) 0.0161(7) 0.0473(12) -0.0043(8) 0.0097(8) 0.0044(6)
C9 0.0119(6) 0.0151(7) 0.0284(9) -0.0006(7) 0.0064(7) 0.0029(5)
C3 0.0103(5) 0.0129(5) 0.0146(5) 0.0006(4) 0.0043(4) 0.0045(4)
C104 0.0078(5) 0.0145(7) 0.0182(8) -0.0020(5) 0.0025(6) 0.0034(6)
C105 0.0191(7) 0.0319(10) 0.0189(8) -0.0016(7) 0.0045(6) 0.0129(7)
C106 0.0233(8) 0.0471(12) 0.0235(9) -0.0130(8) 0.0027(7) 0.0147(8)
C107 0.0184(8) 0.0307(10) 0.0448(12) -0.0202(9) 0.0060(8) 0.0062(7)
C108 0.0164(7) 0.0161(7) 0.0473(12) -0.0043(8) 0.0097(8) 0.0044(6)
C109 0.0119(6) 0.0151(7) 0.0284(9) -0.0006(7) 0.0064(7) 0.0029(5)
C10 0.0213(7) 0.0261(7) 0.0285(7) 0.0075(6) 0.0117(6) 0.0145(6)
C11 0.0143(6) 0.0242(7) 0.0201(6) 0.0029(5) 0.0029(5) 0.0078(5)
C12 0.0152(6) 0.0368(9) 0.0343(8) 0.0101(7) 0.0083(6) 0.0088(6)
C13 0.0181(7) 0.0316(8) 0.0340(8) 0.0092(7) 0.0057(6) 0.0001(6)
C14 0.0285(8) 0.0202(7) 0.0262(7) 0.0032(6) 0.0069(6) 0.0040(6)
C15 0.0215(6) 0.0199(6) 0.0193(6) 0.0005(5) 0.0041(5) 0.0081(5)
C16 0.0174(6) 0.0309(8) 0.0212(7) -0.0032(6) -0.0046(5) 0.0128(6)
C17 0.0142(6) 0.0192(6) 0.0169(6) 0.0024(5) 0.0021(5) 0.0030(5)
C18 0.0237(7) 0.0280(8) 0.0183(7) 0.0014(6) -0.0029(5) 0.0071(6)
C19 0.0384(9) 0.0358(9) 0.0164(7) -0.0040(6) -0.0017(6) 0.0113(7)
C20 0.0360(9) 0.0306(8) 0.0196(7) -0.0030(6) 0.0070(6) 0.0133(7)
C21 0.0201(6) 0.0196(6) 0.0192(6) 0.0021(5) 0.0068(5) 0.0062(5)
C22 0.0207(6) 0.0174(6) 0.0237(7) 0.0014(5) 0.0032(5) 0.0096(5)
C23 0.0178(6) 0.0192(6) 0.0188(6) 0.0012(5) -0.0013(5) 0.0054(5)
C24 0.0244(7) 0.0208(7) 0.0302(8) 0.0060(6) -0.0006(6) 0.0061(6)
C25 0.0246(7) 0.0245(8) 0.0305(8) 0.0090(6) -0.0010(6) -0.0005(6)
C26 0.0175(7) 0.0306(8) 0.0243(7) 0.0046(6) 0.0011(5) -0.0011(6)
C27 0.0146(6) 0.0243(7) 0.0204(6) 0.0012(5) 0.0010(5) 0.0036(5)
C28 0.0231(7) 0.0240(7) 0.0158(6) 0.0039(5) 0.0004(5) 0.0118(6)
C29 0.0305(8) 0.0313(8) 0.0167(6) 0.0064(6) 0.0065(6) 0.0159(6)
C30 0.0474(10) 0.0437(10) 0.0193(7) 0.0073(7) 0.0114(7) 0.0289(9)
C31 0.0592(12) 0.0395(10) 0.0172(7) -0.0026(7) -0.0006(7) 0.0297(9)
C32 0.0412(10) 0.0326(9) 0.0250(8) -0.0050(7) -0.0083(7) 0.0159(8)
C33 0.0267(8) 0.0288(8) 0.0243(7) -0.0017(6) -0.0028(6) 0.0112(6)
C34 0.0189(6) 0.0259(7) 0.0169(6) 0.0067(5) 0.0069(5) 0.0102(5)
C35 0.0251(7) 0.0331(8) 0.0235(7) 0.0035(6) 0.0006(6) 0.0144(6)
C36 0.0309(8) 0.0522(11) 0.0246(8) 0.0056(7) 0.0002(6) 0.0245(8)
C37 0.0383(9) 0.0482(11) 0.0302(8) 0.0161(8) 0.0124(7) 0.0321(8)
C38 0.0344(9) 0.0321(9) 0.0381(9) 0.0125(7) 0.0181(7) 0.0206(7)
C39 0.0237(7) 0.0282(8) 0.0271(7) 0.0073(6) 0.0119(6) 0.0133(6)
C40 0.0149(6) 0.0164(6) 0.0213(6) 0.0034(5) 0.0056(5) 0.0069(5)
C41 0.0154(6) 0.0168(6) 0.0216(6) 0.0009(5) 0.0028(5) 0.0039(5)
C42 0.0178(7) 0.0231(7) 0.0290(8) 0.0000(6) -0.0018(6) 0.0045(5)
C43 0.0141(6) 0.0203(7) 0.0476(10) -0.0013(7) 0.0035(6) 0.0022(5)
C44 0.0193(7) 0.0177(7) 0.0468(10) 0.0079(6) 0.0155(7) 0.0054(5)
C45 0.0199(6) 0.0202(7) 0.0296(7) 0.0075(6) 0.0108(6) 0.0090(5)
C46 0.0110(5) 0.0198(6) 0.0172(6) 0.0028(5) -0.0004(5) 0.0024(5)
C47 0.0183(6) 0.0192(6) 0.0180(6) 0.0019(5) 0.0023(5) 0.0023(5)
C48 0.0194(6) 0.0284(7) 0.0182(6) 0.0011(5) 0.0045(5) 0.0038(6)
C49 0.0164(6) 0.0324(8) 0.0238(7) 0.0108(6) 0.0054(5) 0.0035(6)
C50 0.0190(7) 0.0245(7) 0.0367(8) 0.0138(6) 0.0087(6) 0.0057(6)
C51 0.0160(6) 0.0223(7) 0.0290(7) 0.0075(6) 0.0070(5) 0.0075(5)
O3 0.0590(12) 0.121(2) 0.0443(10) 0.0045(12) 0.0006(9) 0.0549(13)
N5 0.0291(11) 0.0530(17) 0.0354(9) -0.0074(9) 0.0062(9) -0.0023(12)
C52 0.0328(12) 0.087(2) 0.0313(11) -0.0022(13) 0.0009(9) 0.0176(13)
C53 0.0338(10) 0.0424(12) 0.0375(11) 0.0002(9) 0.0077(8) 0.0041(9)
C54 0.0419(12) 0.0424(12) 0.0436(12) -0.0016(10) 0.0113(10) 0.0013(10)
O13 0.0590(12) 0.121(2) 0.0443(10) 0.0045(12) 0.0006(9) 0.0549(13)
N15 0.0291(11) 0.0530(17) 0.0354(9) -0.0074(9) 0.0062(9) -0.0023(12)
C152 0.0328(12) 0.087(2) 0.0313(11) -0.0022(13) 0.0009(9) 0.0176(13)
C153 0.0338(10) 0.0424(12) 0.0375(11) 0.0002(9) 0.0077(8) 0.0041(9)
C154 0.0419(12) 0.0424(12) 0.0436(12) -0.0016(10) 0.0113(10) 0.0013(10)
O4 0.0415(10) 0.0470(11) 0.0379(8) 0.0038(7) 0.0075(7) 0.0172(8)
N6 0.0343(12) 0.0422(13) 0.0237(8) 0.0122(8) 0.0134(8) 0.0190(8)
C55 0.0338(11) 0.0409(12) 0.0276(9) 0.0109(8) 0.0128(8) 0.0218(9)
C56 0.0517(14) 0.0634(17) 0.0302(11) 0.0233(12) 0.0163(10) 0.0222(14)
C57 0.0414(14) 0.0455(14) 0.0340(11) 0.0079(10) 0.0169(11) 0.0134(11)
O14 0.0415(10) 0.0470(11) 0.0379(8) 0.0038(7) 0.0075(7) 0.0172(8)
N16 0.0343(12) 0.0422(13) 0.0237(8) 0.0122(8) 0.0134(8) 0.0190(8)
C155 0.0338(11) 0.0409(12) 0.0276(9) 0.0109(8) 0.0128(8) 0.0218(9)
C156 0.0517(14) 0.0634(17) 0.0302(11) 0.0233(12) 0.0163(10) 0.0222(14)
C157 0.0414(14) 0.0455(14) 0.0340(11) 0.0079(10) 0.0169(11) 0.0134(11)
B1 0.0146(6) 0.0197(7) 0.0159(7) 0.0031(5) 0.0029(5) 0.0055(5)
Ga1 0.01014(7) 0.01631(8) 0.01472(8) -0.00022(5) 0.00060(5) 0.00599(5)
N1 0.0140(5) 0.0196(5) 0.0164(5) 0.0007(4) 0.0019(4) 0.0079(4)
N2 0.0121(5) 0.0193(5) 0.0149(5) -0.0003(4) 0.0008(4) 0.0056(4)
N3 0.0134(5) 0.0170(5) 0.0154(5) 0.0014(4) 0.0031(4) 0.0039(4)
N4 0.0146(5) 0.0193(5) 0.0167(5) 0.0009(4) -0.0002(4) 0.0049(4)
O1 0.0114(4) 0.0185(5) 0.0146(4) -0.0032(3) -0.0002(3) 0.0068(3)
O2 0.0106(4) 0.0184(4) 0.0170(4) -0.0016(3) -0.0001(3) 0.0085(3)

loop_
_atom_type_symbol
_atom_type_description
_atom_type_scat_dispersion_real
_atom_type_scat_dispersion_imag
_atom_type_scat_source
C C 0.0033 0.0016 'International Tables Vol C Tables 4.2.6.8 and 6.1.1.4'
H H 0 0 'International Tables Vol C Tables 4.2.6.8 and 6.1.1.4'
B B 0.0013 0.0007 'International Tables Vol C Tables 4.2.6.8 and 6.1.1.4'
Ga Ga 0.2307 1.6083 'International Tables Vol C Tables 4.2.6.8 and 6.1.1.4'
N N 0.0061 0.0033 'International Tables Vol C Tables 4.2.6.8 and 6.1.1.4'
O O 0.0106 0.006 'International Tables Vol C Tables 4.2.6.8 and 6.1.1.4'

loop_
_geom_angle_atom_site_label_1
_geom_angle_atom_site_label_2
_geom_angle_atom_site_label_3
_geom_angle
_geom_angle_site_symmetry_1
_geom_angle_site_symmetry_3
_geom_angle_publ_flag
O1 C1 C3 120.94(11) . . ?
O1 C1 C2 117.57(11) . 2_565 ?
C3 C1 C2 121.44(11) . 2_565 ?
O2 C2 C3 122.17(11) . . ?
O2 C2 C1 117.70(11) . 2_565 ?
C3 C2 C1 120.10(11) . 2_565 ?
C9 C4 C5 118.04(15) . . ?
C9 C4 C3 120.06(14) . . ?
C5 C4 C3 121.83(14) . . ?
C6 C5 C4 121.23(18) . . ?
C6 C5 H5 119.4 . . ?
C4 C5 H5 119.4 . . ?
C7 C6 C5 120.13(18) . . ?
C7 C6 H6 119.9 . . ?
C5 C6 H6 119.9 . . ?
C8 C7 C6 119.48(16) . . ?
C8 C7 H7 120.3 . . ?
C6 C7 H7 120.3 . . ?
C7 C8 C9 120.45(18) . . ?
C7 C8 H8 119.8 . . ?
C9 C8 H8 119.8 . . ?
C4 C9 C8 120.65(18) . . ?
C4 C9 H9 119.7 . . ?
C8 C9 H9 119.7 . . ?
C1 C3 C2 118.44(11) . . ?
C1 C3 C4 119.18(12) . . ?
C2 C3 C4 122.28(12) . . ?
C1 C3 C104 123.8(7) . . ?
C2 C3 C104 114.4(6) . . ?
C109 C104 C105 121.3(12) . . ?
C109 C104 C3 124.7(11) . . ?
C105 C104 C3 114.0(11) . . ?
C104 C105 C106 121.7(14) . . ?
C104 C105 H5A 119.1 . . ?
C106 C105 H5A 119.1 . . ?
C107 C106 C105 116.5(13) . . ?
C107 C106 H6A 121.8 . . ?
C105 C106 H6A 121.8 . . ?
C106 C107 C108 121.6(14) . . ?
C106 C107 H7A 119.2 . . ?
C108 C107 H7A 119.2 . . ?
C107 C108 C109 121.4(14) . . ?
C107 C108 H8A 119.3 . . ?
C109 C108 H8A 119.3 . . ?
C104 C109 C108 117.3(13) . . ?
C104 C109 H9A 121.3 . . ?
C108 C109 H9A 121.3 . . ?
N1 C10 C11 110.41(12) . . ?
N1 C10 H10A 109.6 . . ?
C11 C10 H10A 109.6 . . ?
N1 C10 H10B 109.6 . . ?
C11 C10 H10B 109.6 . . ?
H10A C10 H10B 108.1 . . ?
N2 C11 C12 121.52(14) . . ?
N2 C11 C10 114.79(12) . . ?
C12 C11 C10 123.57(13) . . ?
C11 C12 C13 118.27(14) . . ?
C11 C12 H12 120.9 . . ?
C13 C12 H12 120.9 . . ?
C14 C13 C12 120.14(15) . . ?
C14 C13 H13 119.9 . . ?
C12 C13 H13 119.9 . . ?
C13 C14 C15 118.51(15) . . ?
C13 C14 H14 120.7 . . ?
C15 C14 H14 120.7 . . ?
N2 C15 C14 121.52(14) . . ?
N2 C15 H15 119.2 . . ?
C14 C15 H15 119.2 . . ?
N1 C16 C17 114.44(11) . . ?
N1 C16 H16A 108.6 . . ?
C17 C16 H16A 108.6 . . ?
N1 C16 H16B 108.6 . . ?
C17 C16 H16B 108.6 . . ?
H16A C16 H16B 107.6 . . ?
N3 C17 C18 121.10(13) . . ?
N3 C17 C16 117.53(12) . . ?
C18 C17 C16 121.36(13) . . ?
C19 C18 C17 119.12(14) . . ?
C19 C18 H18 120.4 . . ?
C17 C18 H18 120.4 . . ?
C18 C19 C20 119.42(15) . . ?
C18 C19 H19 120.3 . . ?
C20 C19 H19 120.3 . . ?
C21 C20 C19 118.61(15) . . ?
C21 C20 H20 120.7 . . ?
C19 C20 H20 120.7 . . ?
N3 C21 C20 121.79(14) . . ?
N3 C21 H21 119.1 . . ?
C20 C21 H21 119.1 . . ?
N1 C22 C23 110.33(11) . . ?
N1 C22 H22A 109.6 . . ?
C23 C22 H22A 109.6 . . ?
N1 C22 H22B 109.6 . . ?
C23 C22 H22B 109.6 . . ?
H22A C22 H22B 108.1 . . ?
N4 C23 C24 121.46(14) . . ?
N4 C23 C22 115.46(12) . . ?
C24 C23 C22 122.97(13) . . ?
C25 C24 C23 118.57(15) . . ?
C25 C24 H24 120.7 . . ?
C23 C24 H24 120.7 . . ?
C26 C25 C24 119.78(15) . . ?
C26 C25 H25 120.1 . . ?
C24 C25 H25 120.1 . . ?
C27 C26 C25 118.54(15) . . ?
C27 C26 H26 120.7 . . ?
C25 C26 H26 120.7 . . ?
N4 C27 C26 121.79(14) . . ?
N4 C27 H27 119.1 . . ?
C26 C27 H27 119.1 . . ?
C29 C28 C33 114.61(14) . . ?
C29 C28 B1 122.83(14) . . ?
C33 C28 B1 122.47(13) . . ?
C28 C29 C30 122.95(17) . . ?
C28 C29 H29 118.5 . . ?
C30 C29 H29 118.5 . . ?
C31 C30 C29 120.19(17) . . ?
C31 C30 H30 119.9 . . ?
C29 C30 H30 119.9 . . ?
C32 C31 C30 119.03(16) . . ?
C32 C31 H31 120.5 . . ?
C30 C31 H31 120.5 . . ?
C31 C32 C33 120.24(18) . . ?
C31 C32 H32 119.9 . . ?
C33 C32 H32 119.9 . . ?
C32 C33 C28 122.95(17) . . ?
C32 C33 H33 118.5 . . ?
C28 C33 H33 118.5 . . ?
C39 C34 C35 115.46(13) . . ?
C39 C34 B1 124.01(13) . . ?
C35 C34 B1 120.39(13) . . ?
C36 C35 C34 122.50(17) . . ?
C36 C35 H35 118.8 . . ?
C34 C35 H35 118.8 . . ?
C37 C36 C35 120.28(17) . . ?
C37 C36 H36 119.9 . . ?
C35 C36 H36 119.9 . . ?
C38 C37 C36 118.83(15) . . ?
C38 C37 H37 120.6 . . ?
C36 C37 H37 120.6 . . ?
C37 C38 C39 120.61(17) . . ?
C37 C38 H38 119.7 . . ?
C39 C38 H38 119.7 . . ?
C38 C39 C34 122.32(16) . . ?
C38 C39 H39 118.8 . . ?
C34 C39 H39 118.8 . . ?
C41 C40 C45 115.01(13) . . ?
C41 C40 B1 122.21(12) . . ?
C45 C40 B1 122.74(12) . . ?
C40 C41 C42 122.74(14) . . ?
C40 C41 H41 118.6 . . ?
C42 C41 H41 118.6 . . ?
C43 C42 C41 120.44(15) . . ?
C43 C42 H42 119.8 . . ?
C41 C42 H42 119.8 . . ?
C44 C43 C42 118.75(14) . . ?
C44 C43 H43 120.6 . . ?
C42 C43 H43 120.6 . . ?
C43 C44 C45 120.31(14) . . ?
C43 C44 H44 119.8 . . ?
C45 C44 H44 119.8 . . ?
C44 C45 C40 122.73(14) . . ?
C44 C45 H45 118.6 . . ?
C40 C45 H45 118.6 . . ?
C47 C46 C51 115.47(13) . . ?
C47 C46 B1 120.41(12) . . ?
C51 C46 B1 123.92(13) . . ?
C48 C47 C46 122.26(14) . . ?
C48 C47 H47 118.9 . . ?
C46 C47 H47 118.9 . . ?
C49 C48 C47 120.42(14) . . ?
C49 C48 H48 119.8 . . ?
C47 C48 H48 119.8 . . ?
C50 C49 C48 119.10(14) . . ?
C50 C49 H49 120.5 . . ?
C48 C49 H49 120.5 . . ?
C49 C50 C51 119.85(14) . . ?
C49 C50 H50 120.1 . . ?
C51 C50 H50 120.1 . . ?
C50 C51 C46 122.89(14) . . ?
C50 C51 H51 118.6 . . ?
C46 C51 H51 118.6 . . ?
C52 N5 C53 120.4(3) . . ?
C52 N5 C54 121.3(2) . . ?
C53 N5 C54 118.2(3) . . ?
O3 C52 N5 123.5(3) . . ?
O3 C52 H52 118.2 . . ?
N5 C52 H52 118.2 . . ?
N5 C53 H53A 109.5 . . ?
N5 C53 H53B 109.5 . . ?
H53A C53 H53B 109.5 . . ?
N5 C53 H53C 109.5 . . ?
H53A C53 H53C 109.5 . . ?
H53B C53 H53C 109.5 . . ?
N5 C54 H54A 109.5 . . ?
N5 C54 H54B 109.5 . . ?
H54A C54 H54B 109.5 . . ?
N5 C54 H54C 109.5 . . ?
H54A C54 H54C 109.5 . . ?
H54B C54 H54C 109.5 . . ?
C152 N15 C153 122.5(15) . . ?
C152 N15 C154 125.6(16) . . ?
C153 N15 C154 112.0(14) . . ?
O13 C152 N15 114.2(19) . . ?
O13 C152 H152 122.9 . . ?
N15 C152 H152 122.9 . . ?
N15 C153 H15A 109.5 . . ?
N15 C153 H15B 109.5 . . ?
H15A C153 H15B 109.5 . . ?
N15 C153 H15C 109.5 . . ?
H15A C153 H15C 109.5 . . ?
H15B C153 H15C 109.5 . . ?
N15 C154 H15D 109.5 . . ?
N15 C154 H15E 109.5 . . ?
H15D C154 H15E 109.5 . . ?
N15 C154 H15F 109.5 . . ?
H15D C154 H15F 109.5 . . ?
H15E C154 H15F 109.5 . . ?
C55 N6 C56 121.1(2) . . ?
C55 N6 C57 121.62(18) . . ?
C56 N6 C57 117.1(2) . . ?
O4 C55 N6 125.46(19) . . ?
O4 C55 H55 117.3 . . ?
N6 C55 H55 117.3 . . ?
N6 C56 H56A 109.5 . . ?
N6 C56 H56B 109.5 . . ?
H56A C56 H56B 109.5 . . ?
N6 C56 H56C 109.5 . . ?
H56A C56 H56C 109.5 . . ?
H56B C56 H56C 109.5 . . ?
N6 C57 H57A 109.5 . . ?
N6 C57 H57B 109.5 . . ?
H57A C57 H57B 109.5 . . ?
N6 C57 H57C 109.5 . . ?
H57A C57 H57C 109.5 . . ?
H57B C57 H57C 109.5 . . ?
C155 N16 C157 123.0(16) . . ?
C155 N16 C156 120.8(16) . . ?
C157 N16 C156 116.0(16) . . ?
O14 C155 N16 128.3(18) . . ?
O14 C155 H155 115.9 . . ?
N16 C155 H155 115.9 . . ?
N16 C156 H15G 109.5 . . ?
N16 C156 H15H 109.5 . . ?
H15G C156 H15H 109.5 . . ?
N16 C156 H15I 109.5 . . ?
H15G C156 H15I 109.5 . . ?
H15H C156 H15I 109.5 . . ?
N16 C157 H15J 109.5 . . ?
N16 C157 H15K 109.5 . . ?
H15J C157 H15K 109.5 . . ?
N16 C157 H15L 109.5 . . ?
H15J C157 H15L 109.5 . . ?
H15K C157 H15L 109.5 . . ?
C46 B1 C40 108.09(11) . . ?
C46 B1 C34 107.60(11) . . ?
C40 B1 C34 111.53(12) . . ?
C46 B1 C28 111.45(12) . . ?
C40 B1 C28 109.84(11) . . ?
C34 B1 C28 108.34(11) . . ?
O1 Ga1 O2 90.88(4) . 2_565 ?
O1 Ga1 N3 91.29(4) . . ?
O2 Ga1 N3 176.80(4) 2_565 . ?
O1 Ga1 N2 101.32(4) . . ?
O2 Ga1 N2 94.07(4) 2_565 . ?
N3 Ga1 N2 87.81(4) . . ?
O1 Ga1 N4 100.87(5) . . ?
O2 Ga1 N4 89.43(4) 2_565 . ?
N3 Ga1 N4 87.85(5) . . ?
N2 Ga1 N4 157.46(5) . . ?
O1 Ga1 N1 172.55(4) . . ?
O2 Ga1 N1 96.52(4) 2_565 . ?
N3 Ga1 N1 81.29(4) . . ?
N2 Ga1 N1 79.09(5) . . ?
N4 Ga1 N1 78.40(5) . . ?
C10 N1 C22 112.27(11) . . ?
C10 N1 C16 111.54(12) . . ?
C22 N1 C16 111.54(11) . . ?
C10 N1 Ga1 105.58(8) . . ?
C22 N1 Ga1 105.44(8) . . ?
C16 N1 Ga1 110.10(8) . . ?
C11 N2 C15 120.01(12) . . ?
C11 N2 Ga1 115.72(10) . . ?
C15 N2 Ga1 124.27(9) . . ?
C17 N3 C21 119.94(12) . . ?
C17 N3 Ga1 116.51(9) . . ?
C21 N3 Ga1 123.55(9) . . ?
C23 N4 C27 119.83(13) . . ?
C23 N4 Ga1 115.01(10) . . ?
C27 N4 Ga1 124.72(10) . . ?
C1 O1 Ga1 107.33(8) . . ?
C2 O2 Ga1 106.01(8) . 2_565 ?

loop_
_geom_bond_atom_site_label_1
_geom_bond_atom_site_label_2
_geom_bond_distance
_geom_bond_site_symmetry_2
_geom_bond_publ_flag
C1 O1 1.3634(15) . ?
C1 C3 1.3984(17) . ?
C1 C2 1.4086(17) 2_565 ?
C2 O2 1.3617(14) . ?
C2 C3 1.4017(17) . ?
C2 C1 1.4085(17) 2_565 ?
C4 C9 1.392(2) . ?
C4 C5 1.399(2) . ?
C4 C3 1.4790(19) . ?
C5 C6 1.386(2) . ?
C5 H5 0.95 . ?
C6 C7 1.385(3) . ?
C6 H6 0.95 . ?
C7 C8 1.384(3) . ?
C7 H7 0.95 . ?
C8 C9 1.395(2) . ?
C8 H8 0.95 . ?
C9 H9 0.95 . ?
C3 C104 1.547(12) . ?
C104 C109 1.365(15) . ?
C104 C105 1.394(15) . ?
C105 C106 1.407(15) . ?
C105 H5A 0.95 . ?
C106 C107 1.379(17) . ?
C106 H6A 0.95 . ?
C107 C108 1.391(16) . ?
C107 H7A 0.95 . ?
C108 C109 1.405(14) . ?
C108 H8A 0.95 . ?
C109 H9A 0.95 . ?
C10 N1 1.4801(18) . ?
C10 C11 1.508(2) . ?
C10 H10A 0.99 . ?
C10 H10B 0.99 . ?
C11 N2 1.3373(17) . ?
C11 C12 1.384(2) . ?
C12 C13 1.386(2) . ?
C12 H12 0.95 . ?
C13 C14 1.374(2) . ?
C13 H13 0.95 . ?
C14 C15 1.384(2) . ?
C14 H14 0.95 . ?
C15 N2 1.3394(18) . ?
C15 H15 0.95 . ?
C16 N1 1.4868(18) . ?
C16 C17 1.509(2) . ?
C16 H16A 0.99 . ?
C16 H16B 0.99 . ?
C17 N3 1.3346(17) . ?
C17 C18 1.385(2) . ?
C18 C19 1.383(2) . ?
C18 H18 0.95 . ?
C19 C20 1.383(2) . ?
C19 H19 0.95 . ?
C20 C21 1.376(2) . ?
C20 H20 0.95 . ?
C21 N3 1.3445(18) . ?
C21 H21 0.95 . ?
C22 N1 1.4845(18) . ?
C22 C23 1.509(2) . ?
C22 H22A 0.99 . ?
C22 H22B 0.99 . ?
C23 N4 1.3365(18) . ?
C23 C24 1.386(2) . ?
C24 C25 1.382(2) . ?
C24 H24 0.95 . ?
C25 C26 1.380(2) . ?
C25 H25 0.95 . ?
C26 C27 1.380(2) . ?
C26 H26 0.95 . ?
C27 N4 1.3392(18) . ?
C27 H27 0.95 . ?
C28 C29 1.397(2) . ?
C28 C33 1.413(2) . ?
C28 B1 1.654(2) . ?
C29 C30 1.398(2) . ?
C29 H29 0.95 . ?
C30 C31 1.384(3) . ?
C30 H30 0.95 . ?
C31 C32 1.376(3) . ?
C31 H31 0.95 . ?
C32 C33 1.393(2) . ?
C32 H32 0.95 . ?
C33 H33 0.95 . ?
C34 C39 1.403(2) . ?
C34 C35 1.406(2) . ?
C34 B1 1.648(2) . ?
C35 C36 1.389(2) . ?
C35 H35 0.95 . ?
C36 C37 1.386(3) . ?
C36 H36 0.95 . ?
C37 C38 1.381(3) . ?
C37 H37 0.95 . ?
C38 C39 1.390(2) . ?
C38 H38 0.95 . ?
C39 H39 0.95 . ?
C40 C41 1.3956(19) . ?
C40 C45 1.4068(19) . ?
C40 B1 1.646(2) . ?
C41 C42 1.396(2) . ?
C41 H41 0.95 . ?
C42 C43 1.381(2) . ?
C42 H42 0.95 . ?
C43 C44 1.379(3) . ?
C43 H43 0.95 . ?
C44 C45 1.394(2) . ?
C44 H44 0.95 . ?
C45 H45 0.95 . ?
C46 C47 1.400(2) . ?
C46 C51 1.401(2) . ?
C46 B1 1.639(2) . ?
C47 C48 1.392(2) . ?
C47 H47 0.95 . ?
C48 C49 1.385(2) . ?
C48 H48 0.95 . ?
C49 C50 1.380(2) . ?
C49 H49 0.95 . ?
C50 C51 1.393(2) . ?
C50 H50 0.95 . ?
C51 H51 0.95 . ?
O3 C52 1.232(4) . ?
N5 C52 1.325(4) . ?
N5 C53 1.438(3) . ?
N5 C54 1.466(4) . ?
C52 H52 0.95 . ?
C53 H53A 0.98 . ?
C53 H53B 0.98 . ?
C53 H53C 0.98 . ?
C54 H54A 0.98 . ?
C54 H54B 0.98 . ?
C54 H54C 0.98 . ?
O13 C152 1.212(15) . ?
N15 C152 1.353(15) . ?
N15 C153 1.454(15) . ?
N15 C154 1.462(15) . ?
C152 H152 0.95 . ?
C153 H15A 0.98 . ?
C153 H15B 0.98 . ?
C153 H15C 0.98 . ?
C154 H15D 0.98 . ?
C154 H15E 0.98 . ?
C154 H15F 0.98 . ?
O4 C55 1.224(3) . ?
N6 C55 1.341(3) . ?
N6 C56 1.445(3) . ?
N6 C57 1.457(3) . ?
C55 H55 0.95 . ?
C56 H56A 0.98 . ?
C56 H56B 0.98 . ?
C56 H56C 0.98 . ?
C57 H57A 0.98 . ?
C57 H57B 0.98 . ?
C57 H57C 0.98 . ?
O14 C155 1.219(14) . ?
N16 C155 1.310(14) . ?
N16 C157 1.456(14) . ?
N16 C156 1.467(14) . ?
C155 H155 0.95 . ?
C156 H15G 0.98 . ?
C156 H15H 0.98 . ?
C156 H15I 0.98 . ?
C157 H15J 0.98 . ?
C157 H15K 0.98 . ?
C157 H15L 0.98 . ?
Ga1 O1 1.8542(9) . ?
Ga1 O2 1.8966(10) 2_565 ?
Ga1 N3 2.0713(12) . ?
Ga1 N2 2.0737(12) . ?
Ga1 N4 2.0879(12) . ?
Ga1 N1 2.1467(11) . ?
O2 Ga1 1.8966(10) 2_565 ?

_cod_database_fobs_code 2312845
